data_7205657
loop_
_publ_author_name
'Kleyn, Anneli'
'Jacobs, Tia'
'Barbour, Leonard J.'

_publ_section_title
;
 Solid-state structural studies of oxacalix[2]arene[2]naphthalene as a
 molecular tweezer
;
_journal_issue 9
_journal_name_full CrystEngComm
_journal_page_first 3175
_journal_paper_doi 10.1039/c0ce00536c
_journal_volume 13
_journal_year 2011
_chemical_formula_moiety 'C36 H25 N5 O13'
_chemical_formula_sum 'C36 H25 N5 O13'
_chemical_formula_weight 735.61
_chemical_name_systematic
;
?
;
_space_group_IT_number 9
_symmetry_cell_setting monoclinic
_symmetry_space_group_name_Hall 'C -2yc'
_symmetry_space_group_name_H-M 'C 1 c 1'
_atom_sites_solution_hydrogens geom
_atom_sites_solution_primary direct
_atom_sites_solution_secondary difmap
_audit_creation_method SHELXL-97
_cell_angle_alpha 90.00
_cell_angle_beta 110.775(2)
_cell_angle_gamma 90.00
_cell_formula_units_Z 4
_cell_length_a 11.918(3)
_cell_length_b 21.169(5)
_cell_length_c 13.550(3)
_cell_measurement_reflns_used 9931
_cell_measurement_temperature 100(2)
_cell_measurement_theta_max 27.54
_cell_measurement_theta_min 2.18
_cell_volume 3196.3(13)
_computing_cell_refinement 'SMART (Bruker, 2003)'
_computing_data_collection 'SMART (Bruker, 2002)'
_computing_data_reduction SAINT
_computing_molecular_graphics 'X-Seed (Barbour,2001;Atwood&Barbour,2003)'
_computing_publication_material 'X-Seed (Barbour,2001;Atwood&Barbour,2003)'
_computing_structure_refinement 'SHELXL-97 (Sheldrick, 1997)'
_computing_structure_solution 'SHELXS-97 (Sheldrick, 1990)'
_diffrn_ambient_temperature 100(2)
_diffrn_measured_fraction_theta_full 0.999
_diffrn_measured_fraction_theta_max 0.999
_diffrn_measurement_device_type 'Bruker APEX CCD area detector'
_diffrn_measurement_method '\f and \w scans'
_diffrn_radiation_monochromator graphite
_diffrn_radiation_source 'fine-focus sealed tube'
_diffrn_radiation_type MoK\a
_diffrn_radiation_wavelength 0.71073
_diffrn_reflns_av_R_equivalents 0.0323
_diffrn_reflns_av_sigmaI/netI 0.0346
_diffrn_reflns_limit_h_max 14
_diffrn_reflns_limit_h_min -14
_diffrn_reflns_limit_k_max 25
_diffrn_reflns_limit_k_min -25
_diffrn_reflns_limit_l_max 16
_diffrn_reflns_limit_l_min -16
_diffrn_reflns_number 15197
_diffrn_reflns_theta_full 25.02
_diffrn_reflns_theta_max 25.02
_diffrn_reflns_theta_min 1.92
_diffrn_standards_decay_% 0
_diffrn_standards_interval_count 0
_diffrn_standards_interval_time 0
_diffrn_standards_number 0
_exptl_absorpt_coefficient_mu 0.119
_exptl_absorpt_correction_T_max 0.9720
_exptl_absorpt_correction_T_min 0.9203
_exptl_absorpt_correction_type multi-scan
_exptl_absorpt_process_details '(SADABS; Bruker, 2002)'
_exptl_crystal_colour yellow
_exptl_crystal_density_diffrn 1.529
_exptl_crystal_density_method 'not measured'
_exptl_crystal_description 'hexagonal prism'
_exptl_crystal_F_000 1520
_exptl_crystal_size_max 0.71
_exptl_crystal_size_mid 0.26
_exptl_crystal_size_min 0.24
_refine_diff_density_max 0.429
_refine_diff_density_min -0.301
_refine_diff_density_rms 0.075
_refine_ls_abs_structure_details 'Flack H D (1983), Acta Cryst. A39, 876-881'
_refine_ls_abs_structure_Flack -0.6(11)
_refine_ls_extinction_method none
_refine_ls_goodness_of_fit_ref 1.099
_refine_ls_hydrogen_treatment constr
_refine_ls_matrix_type full
_refine_ls_number_parameters 538
_refine_ls_number_reflns 5622
_refine_ls_number_restraints 13
_refine_ls_restrained_S_all 1.098
_refine_ls_R_factor_all 0.0537
_refine_ls_R_factor_gt 0.0526
_refine_ls_shift/su_max 0.003
_refine_ls_shift/su_mean 0.000
_refine_ls_structure_factor_coef Fsqd
_refine_ls_weighting_details 'calc w=1/[\s^2^(Fo^2^)+(0.0976P)^2^+5.6012P] where P=(Fo^2^+2Fc^2^)/3'
_refine_ls_weighting_scheme calc
_refine_ls_wR_factor_gt 0.1573
_refine_ls_wR_factor_ref 0.1582
_reflns_number_gt 5453
_reflns_number_total 5622
_reflns_threshold_expression >2sigma(I)
_cod_data_source_file c0ce00536c.txt
_cod_data_source_block 1c
_cod_original_cell_volume 3196.2(13)
_cod_original_sg_symbol_Hall C-2yc
_cod_original_sg_symbol_H-M Cc
_cod_database_code 7205657

loop_
_symmetry_equiv_pos_as_xyz
'x, y, z'
'x, -y, z+1/2'
'x+1/2, y+1/2, z'
'x+1/2, -y+1/2, z+1/2'

loop_
_atom_site_label
_atom_site_type_symbol
_atom_site_fract_x
_atom_site_fract_y
_atom_site_fract_z
_atom_site_U_iso_or_equiv
_atom_site_adp_type
_atom_site_occupancy
_atom_site_symmetry_multiplicity
_atom_site_calc_flag
_atom_site_refinement_flags
_atom_site_disorder_assembly
_atom_site_disorder_group
O1 O 0.3713(2) 0.75961(11) 0.5520(2) 0.0235(5) Uani 1 1 d . . .
C2 C 0.2609(3) 0.73384(17) 0.4945(3) 0.0213(7) Uani 1 1 d . . .
C3 C 0.1599(3) 0.76121(16) 0.4996(3) 0.0206(7) Uani 1 1 d . . .
H3 H 0.1667 0.7949 0.5477 0.025 Uiso 1 1 calc R . .
C4 C 0.0442(3) 0.73993(16) 0.4339(3) 0.0190(7) Uani 1 1 d . . .
C5 C -0.0618(3) 0.76535(17) 0.4420(3) 0.0236(8) Uani 1 1 d . . .
H5 H -0.0568 0.7980 0.4914 0.028 Uiso 1 1 calc R . .
C6 C -0.1719(3) 0.74304(18) 0.3788(3) 0.0250(8) Uani 1 1 d . . .
H6 H -0.2427 0.7596 0.3859 0.030 Uiso 1 1 calc R . .
C7 C -0.1809(3) 0.69516(18) 0.3025(3) 0.0249(8) Uani 1 1 d . . .
H7 H -0.2577 0.6809 0.2579 0.030 Uiso 1 1 calc R . .
C8 C -0.0810(3) 0.66973(17) 0.2928(3) 0.0227(7) Uani 1 1 d . . .
H8 H -0.0883 0.6383 0.2407 0.027 Uiso 1 1 calc R . .
C9 C 0.0352(3) 0.68984(15) 0.3603(3) 0.0192(7) Uani 1 1 d . . .
C10 C 0.1420(3) 0.66236(16) 0.3569(3) 0.0222(7) Uani 1 1 d . . .
H10 H 0.1373 0.6287 0.3093 0.027 Uiso 1 1 calc R . .
C11 C 0.2512(3) 0.68348(16) 0.4209(3) 0.0207(7) Uani 1 1 d . . .
O12 O 0.3571(2) 0.66151(11) 0.4093(2) 0.0235(5) Uani 1 1 d . . .
C13 C 0.4074(3) 0.60557(16) 0.4507(3) 0.0194(7) Uani 1 1 d . . .
C14 C 0.5094(3) 0.58607(18) 0.4313(3) 0.0231(8) Uani 1 1 d . . .
C15 C 0.5687(3) 0.53099(18) 0.4744(3) 0.0237(7) Uani 1 1 d . . .
H15 H 0.6370 0.5178 0.4591 0.028 Uiso 1 1 calc R . .
C16 C 0.5276(3) 0.49528(16) 0.5401(3) 0.0214(7) Uani 1 1 d . . .
C17 C 0.4249(3) 0.51328(16) 0.5610(3) 0.0204(7) Uani 1 1 d . . .
C18 C 0.3625(3) 0.56707(16) 0.5122(3) 0.0182(7) Uani 1 1 d . . .
H18 H 0.2890 0.5777 0.5208 0.022 Uiso 1 1 calc R . .
O19 O 0.3915(2) 0.47758(11) 0.6298(2) 0.0226(5) Uani 1 1 d . . .
C20 C 0.3260(3) 0.50584(16) 0.6858(3) 0.0204(7) Uani 1 1 d . . .
C21 C 0.2169(3) 0.48230(15) 0.6756(3) 0.0198(7) Uani 1 1 d . . .
H21 H 0.1820 0.4502 0.6250 0.024 Uiso 1 1 calc R . .
C22 C 0.1541(3) 0.50520(15) 0.7400(3) 0.0199(7) Uani 1 1 d . . .
C23 C 0.0368(3) 0.48425(18) 0.7278(3) 0.0253(8) Uani 1 1 d . . .
H23 H -0.0014 0.4533 0.6760 0.030 Uiso 1 1 calc R . .
C24 C -0.0216(4) 0.50815(17) 0.7900(3) 0.0278(8) Uani 1 1 d . . .
H24 H -0.1004 0.4941 0.7804 0.033 Uiso 1 1 calc R . .
C25 C 0.0340(4) 0.55357(19) 0.8684(3) 0.0322(9) Uani 1 1 d . . .
H25 H -0.0073 0.5689 0.9120 0.039 Uiso 1 1 calc R . .
C26 C 0.1464(4) 0.57575(17) 0.8825(3) 0.0269(8) Uani 1 1 d . . .
H26 H 0.1830 0.6061 0.9359 0.032 Uiso 1 1 calc R . .
C27 C 0.2083(3) 0.55333(16) 0.8170(3) 0.0242(8) Uani 1 1 d . . .
C28 C 0.3228(3) 0.57694(16) 0.8249(3) 0.0227(7) Uani 1 1 d . . .
H28 H 0.3604 0.6082 0.8762 0.027 Uiso 1 1 calc R . .
C29 C 0.3793(3) 0.55557(16) 0.7603(3) 0.0227(7) Uani 1 1 d . . .
O30 O 0.4960(2) 0.57488(12) 0.7746(2) 0.0251(6) Uani 1 1 d . . .
C31 C 0.5151(3) 0.63090(16) 0.7357(3) 0.0195(7) Uani 1 1 d . . .
C32 C 0.6364(3) 0.65019(17) 0.7634(3) 0.0224(7) Uani 1 1 d . . .
C33 C 0.6650(3) 0.70443(18) 0.7208(3) 0.0231(7) Uani 1 1 d . . .
H33 H 0.7464 0.7171 0.7398 0.028 Uiso 1 1 calc R . .
C34 C 0.5749(3) 0.74015(16) 0.6504(3) 0.0209(7) Uani 1 1 d . . .
C35 C 0.4550(3) 0.72320(17) 0.6247(3) 0.0209(7) Uani 1 1 d . . .
C36 C 0.4256(3) 0.66985(17) 0.6704(3) 0.0189(7) Uani 1 1 d . . .
H36 H 0.3438 0.6600 0.6568 0.023 Uiso 1 1 calc R . .
O37 O 0.5497(3) 0.67988(16) 0.3638(4) 0.0550(10) Uani 1 1 d . . .
N38 N 0.5613(3) 0.62298(16) 0.3660(3) 0.0314(8) Uani 1 1 d . . .
O39 O 0.6188(3) 0.59323(17) 0.3219(3) 0.0461(8) Uani 1 1 d . . .
O40 O 0.7080(3) 0.79280(15) 0.5891(3) 0.0477(9) Uani 1 1 d . . .
N41 N 0.6125(3) 0.79614(15) 0.6054(3) 0.0256(7) Uani 1 1 d . . .
O42 O 0.5482(3) 0.84323(12) 0.5884(2) 0.0310(6) Uani 1 1 d . . .
O43 O 0.7032(3) 0.43907(16) 0.6098(3) 0.0421(8) Uani 1 1 d . . .
N44 N 0.5945(3) 0.43743(15) 0.5846(2) 0.0272(7) Uani 1 1 d . . .
O45 O 0.5366(3) 0.39094(12) 0.5914(2) 0.0324(6) Uani 1 1 d . . .
O46 O 0.7260(3) 0.55689(18) 0.8428(4) 0.0628(11) Uani 1 1 d . . .
N47 N 0.7357(3) 0.61492(16) 0.8378(3) 0.0302(7) Uani 1 1 d . . .
O48 O 0.8269(3) 0.64414(17) 0.8859(3) 0.0560(10) Uani 1 1 d . . .
C1A C -0.1580(10) 0.6280(13) 0.6037(19) 0.038(6) Uani 0.564(12) 1 d PD A 1
H1A1 H -0.1320 0.6534 0.6683 0.056 Uiso 0.564(12) 1 calc PR A 1
H1A2 H -0.1941 0.5886 0.6160 0.056 Uiso 0.564(12) 1 calc PR A 1
H1A3 H -0.2173 0.6517 0.5467 0.056 Uiso 0.564(12) 1 calc PR A 1
N2A N -0.0558(5) 0.6137(3) 0.5740(5) 0.0208(18) Uani 0.564(12) 1 d PD A 1
C3A C -0.0813(10) 0.5629(3) 0.4960(6) 0.0247(18) Uani 0.564(12) 1 d PD A 1
H3A1 H -0.0089 0.5535 0.4803 0.037 Uiso 0.564(12) 1 calc PR A 1
H3A2 H -0.1457 0.5761 0.4312 0.037 Uiso 0.564(12) 1 calc PR A 1
H3A3 H -0.1065 0.5250 0.5242 0.037 Uiso 0.564(12) 1 calc PR A 1
C4A C 0.0525(7) 0.6403(4) 0.6110(9) 0.022(3) Uani 0.564(12) 1 d PD A 1
O5A O 0.1394(5) 0.6221(3) 0.5861(5) 0.0206(16) Uiso 0.564(12) 1 d PD A 1
C6A C 0.0702(12) 0.6940(5) 0.6914(7) 0.036(3) Uani 0.564(12) 1 d PD A 1
H6A1 H 0.0317 0.6826 0.7420 0.054 Uiso 0.564(12) 1 calc PR A 1
H6A2 H 0.0341 0.7328 0.6544 0.054 Uiso 0.564(12) 1 calc PR A 1
H6A3 H 0.1562 0.7007 0.7292 0.054 Uiso 0.564(12) 1 calc PR A 1
C1B C -0.1570(14) 0.6386(15) 0.595(2) 0.024(5) Uani 0.436(12) 1 d PD A 2
H1B1 H -0.1883 0.6174 0.5261 0.035 Uiso 0.436(12) 1 calc PR A 2
H1B2 H -0.1987 0.6789 0.5909 0.035 Uiso 0.436(12) 1 calc PR A 2
H1B3 H -0.1703 0.6117 0.6486 0.035 Uiso 0.436(12) 1 calc PR A 2
N2B N -0.0310(7) 0.6498(4) 0.6223(6) 0.027(3) Uani 0.436(12) 1 d PD A 2
C3B C 0.0151(15) 0.7027(6) 0.6978(11) 0.040(3) Uani 0.436(12) 1 d PD A 2
H3B1 H 0.1001 0.7096 0.7093 0.060 Uiso 0.436(12) 1 calc PR A 2
H3B2 H 0.0061 0.6921 0.7650 0.060 Uiso 0.436(12) 1 calc PR A 2
H3B3 H -0.0305 0.7411 0.6688 0.060 Uiso 0.436(12) 1 calc PR A 2
C4B C 0.0403(11) 0.6189(6) 0.5841(13) 0.033(4) Uani 0.436(12) 1 d PD A 2
O5B O 0.1482(7) 0.6334(4) 0.6106(7) 0.023(2) Uiso 0.436(12) 1 d PD A 2
C6B C -0.0174(13) 0.5675(5) 0.5013(8) 0.029(3) Uani 0.436(12) 1 d PD A 2
H6B1 H 0.0451 0.5461 0.4824 0.043 Uiso 0.436(12) 1 calc PR A 2
H6B2 H -0.0755 0.5869 0.4382 0.043 Uiso 0.436(12) 1 calc PR A 2
H6B3 H -0.0583 0.5367 0.5307 0.043 Uiso 0.436(12) 1 calc PR A 2

loop_
_atom_site_aniso_label
_atom_site_aniso_U_11
_atom_site_aniso_U_22
_atom_site_aniso_U_33
_atom_site_aniso_U_23
_atom_site_aniso_U_13
_atom_site_aniso_U_12
O1 0.0222(13) 0.0164(12) 0.0285(14) 0.0018(10) 0.0049(10) -0.0042(10)
C2 0.0265(19) 0.0166(17) 0.0205(16) 0.0000(13) 0.0077(14) -0.0063(14)
C3 0.0250(18) 0.0139(16) 0.0225(17) 0.0010(13) 0.0081(14) -0.0038(13)
C4 0.0233(17) 0.0132(15) 0.0195(16) 0.0042(13) 0.0064(13) -0.0036(13)
C5 0.0268(19) 0.0187(17) 0.0243(18) 0.0039(13) 0.0081(15) 0.0059(14)
C6 0.0181(17) 0.0251(19) 0.033(2) 0.0059(15) 0.0109(15) 0.0014(14)
C7 0.0186(17) 0.0252(19) 0.0260(18) 0.0041(14) 0.0018(14) -0.0027(14)
C8 0.0254(18) 0.0208(16) 0.0198(16) -0.0012(14) 0.0057(14) -0.0016(15)
C9 0.0225(17) 0.0134(16) 0.0212(16) 0.0019(13) 0.0072(14) 0.0006(13)
C10 0.032(2) 0.0126(16) 0.0219(17) 0.0034(13) 0.0091(15) 0.0015(14)
C11 0.0246(18) 0.0165(16) 0.0238(17) 0.0030(14) 0.0118(14) 0.0036(14)
O12 0.0221(12) 0.0180(12) 0.0320(13) 0.0040(10) 0.0117(10) 0.0024(10)
C13 0.0174(16) 0.0171(16) 0.0203(17) -0.0022(13) 0.0024(13) -0.0015(13)
C14 0.0212(17) 0.0248(19) 0.0234(18) -0.0022(13) 0.0081(14) -0.0043(14)
C15 0.0176(17) 0.0284(19) 0.0256(18) -0.0043(15) 0.0083(14) 0.0005(14)
C16 0.0218(17) 0.0159(16) 0.0227(17) -0.0027(13) 0.0031(14) 0.0030(13)
C17 0.0228(17) 0.0165(16) 0.0200(17) -0.0029(13) 0.0053(14) -0.0022(14)
C18 0.0180(16) 0.0162(16) 0.0194(16) -0.0050(13) 0.0057(13) -0.0008(13)
O19 0.0239(13) 0.0180(12) 0.0289(13) 0.0006(10) 0.0130(11) 0.0020(10)
C20 0.0230(18) 0.0132(16) 0.0251(17) -0.0004(12) 0.0085(14) 0.0032(13)
C21 0.0227(17) 0.0119(15) 0.0230(17) 0.0046(13) 0.0059(14) 0.0022(13)
C22 0.0236(17) 0.0091(15) 0.0274(18) 0.0055(13) 0.0093(14) 0.0029(13)
C23 0.028(2) 0.0197(18) 0.0281(19) 0.0090(14) 0.0094(15) 0.0014(14)
C24 0.0265(19) 0.0216(18) 0.038(2) 0.0111(15) 0.0150(16) 0.0014(15)
C25 0.045(2) 0.027(2) 0.032(2) 0.0088(17) 0.0233(19) 0.0118(18)
C26 0.038(2) 0.0148(16) 0.0281(19) 0.0045(14) 0.0125(16) 0.0101(15)
C27 0.031(2) 0.0165(17) 0.0247(18) 0.0028(14) 0.0092(15) 0.0053(15)
C28 0.0222(17) 0.0168(16) 0.0235(17) 0.0018(14) 0.0014(14) 0.0049(14)
C29 0.0234(18) 0.0153(16) 0.0247(17) 0.0014(14) 0.0028(14) 0.0001(13)
O30 0.0189(13) 0.0178(12) 0.0341(14) 0.0044(10) 0.0035(11) -0.0012(10)
C31 0.0204(17) 0.0190(17) 0.0194(16) -0.0006(13) 0.0073(13) 0.0014(14)
C32 0.0213(17) 0.0225(18) 0.0218(17) -0.0024(14) 0.0058(14) 0.0002(14)
C33 0.0146(16) 0.0272(19) 0.0276(19) -0.0073(15) 0.0075(14) -0.0002(14)
C34 0.0255(18) 0.0166(16) 0.0213(16) -0.0032(13) 0.0092(14) -0.0044(14)
C35 0.0209(17) 0.0188(17) 0.0224(17) -0.0055(13) 0.0071(14) 0.0023(13)
C36 0.0155(16) 0.0207(17) 0.0198(16) -0.0026(13) 0.0053(13) 0.0004(13)
O37 0.0460(19) 0.0347(19) 0.100(3) 0.0186(19) 0.046(2) 0.0082(15)
N38 0.0208(16) 0.0348(19) 0.044(2) 0.0081(16) 0.0179(15) 0.0000(14)
O39 0.0509(19) 0.0503(19) 0.0505(19) 0.0065(16) 0.0346(16) 0.0019(16)
O40 0.0400(19) 0.0385(18) 0.079(3) 0.0084(17) 0.0390(18) -0.0055(14)
N41 0.0251(16) 0.0198(16) 0.0329(17) -0.0026(13) 0.0112(13) -0.0055(13)
O42 0.0348(15) 0.0188(13) 0.0357(15) 0.0034(11) 0.0079(12) -0.0051(12)
O43 0.0235(16) 0.0438(19) 0.060(2) 0.0087(15) 0.0162(14) 0.0129(13)
N44 0.0333(19) 0.0225(17) 0.0245(16) -0.0012(12) 0.0087(13) 0.0040(13)
O45 0.0396(16) 0.0149(13) 0.0417(16) -0.0037(11) 0.0133(13) 0.0037(11)
O46 0.0338(18) 0.050(2) 0.099(3) 0.036(2) 0.0165(19) 0.0050(16)
N47 0.0231(17) 0.0344(19) 0.0333(17) 0.0022(15) 0.0102(14) 0.0056(14)
O48 0.0328(18) 0.046(2) 0.062(2) -0.0211(17) -0.0157(16) 0.0139(15)
C1A 0.023(7) 0.043(11) 0.036(9) 0.011(7) -0.003(6) -0.001(5)
N2A 0.014(3) 0.024(3) 0.023(3) -0.001(3) 0.005(2) 0.000(2)
C3A 0.028(5) 0.014(3) 0.032(4) 0.001(3) 0.011(4) 0.007(3)
C4A 0.024(5) 0.011(6) 0.027(5) 0.009(4) 0.004(3) 0.002(3)
C6A 0.061(7) 0.023(5) 0.015(4) 0.005(3) 0.003(4) 0.004(5)
C1B 0.039(11) 0.021(8) 0.023(8) 0.006(6) 0.025(8) 0.003(5)
N2B 0.021(5) 0.037(5) 0.018(4) -0.003(4) 0.002(3) 0.000(3)
C3B 0.053(9) 0.019(6) 0.036(6) -0.009(4) 0.001(6) 0.001(6)
C4B 0.040(9) 0.015(8) 0.039(10) 0.017(6) 0.010(6) 0.003(5)
C6B 0.036(7) 0.031(5) 0.023(5) 0.004(4) 0.015(5) 0.010(5)

loop_
_atom_type_symbol
_atom_type_description
_atom_type_scat_dispersion_real
_atom_type_scat_dispersion_imag
_atom_type_scat_source
C C 0.0033 0.0016 'International Tables Vol C Tables 4.2.6.8 and 6.1.1.4'
H H 0.0000 0.0000 'International Tables Vol C Tables 4.2.6.8 and 6.1.1.4'
N N 0.0061 0.0033 'International Tables Vol C Tables 4.2.6.8 and 6.1.1.4'
O O 0.0106 0.0060 'International Tables Vol C Tables 4.2.6.8 and 6.1.1.4'

loop_
_geom_angle_atom_site_label_1
_geom_angle_atom_site_label_2
_geom_angle_atom_site_label_3
_geom_angle
_geom_angle_site_symmetry_1
_geom_angle_site_symmetry_3
_geom_angle_publ_flag
C35 O1 C2 119.4(3) . . ?
C3 C2 O1 119.1(3) . . ?
C3 C2 C11 119.8(3) . . ?
O1 C2 C11 120.7(3) . . ?
C2 C3 C4 120.8(3) . . ?
C2 C3 H3 119.6 . . ?
C4 C3 H3 119.6 . . ?
C5 C4 C3 121.7(3) . . ?
C5 C4 C9 119.2(3) . . ?
C3 C4 C9 119.1(3) . . ?
C6 C5 C4 120.3(3) . . ?
C6 C5 H5 119.9 . . ?
C4 C5 H5 119.9 . . ?
C5 C6 C7 120.5(3) . . ?
C5 C6 H6 119.8 . . ?
C7 C6 H6 119.8 . . ?
C8 C7 C6 120.7(3) . . ?
C8 C7 H7 119.6 . . ?
C6 C7 H7 119.6 . . ?
C7 C8 C9 120.3(3) . . ?
C7 C8 H8 119.8 . . ?
C9 C8 H8 119.8 . . ?
C10 C9 C8 122.4(3) . . ?
C10 C9 C4 118.7(3) . . ?
C8 C9 C4 118.9(3) . . ?
C11 C10 C9 120.9(3) . . ?
C11 C10 H10 119.6 . . ?
C9 C10 H10 119.6 . . ?
C10 C11 O12 121.0(3) . . ?
C10 C11 C2 120.7(3) . . ?
O12 C11 C2 118.0(3) . . ?
C13 O12 C11 121.7(3) . . ?
O12 C13 C14 117.9(3) . . ?
O12 C13 C18 123.3(3) . . ?
C14 C13 C18 118.8(3) . . ?
C15 C14 C13 121.3(3) . . ?
C15 C14 N38 116.2(3) . . ?
C13 C14 N38 122.5(3) . . ?
C14 C15 C16 119.3(3) . . ?
C14 C15 H15 120.4 . . ?
C16 C15 H15 120.4 . . ?
C15 C16 C17 121.0(3) . . ?
C15 C16 N44 117.0(3) . . ?
C17 C16 N44 121.9(3) . . ?
O19 C17 C18 122.7(3) . . ?
O19 C17 C16 118.3(3) . . ?
C18 C17 C16 118.9(3) . . ?
C17 C18 C13 120.4(3) . . ?
C17 C18 H18 119.8 . . ?
C13 C18 H18 119.8 . . ?
C17 O19 C20 119.2(3) . . ?
C21 C20 O19 119.1(3) . . ?
C21 C20 C29 120.7(3) . . ?
O19 C20 C29 119.9(3) . . ?
C20 C21 C22 120.5(3) . . ?
C20 C21 H21 119.7 . . ?
C22 C21 H21 119.7 . . ?
C21 C22 C23 122.3(3) . . ?
C21 C22 C27 119.2(3) . . ?
C23 C22 C27 118.5(3) . . ?
C24 C23 C22 120.6(4) . . ?
C24 C23 H23 119.7 . . ?
C22 C23 H23 119.7 . . ?
C23 C24 C25 120.8(4) . . ?
C23 C24 H24 119.6 . . ?
C25 C24 H24 119.6 . . ?
C26 C25 C24 120.9(4) . . ?
C26 C25 H25 119.6 . . ?
C24 C25 H25 119.6 . . ?
C25 C26 C27 119.9(4) . . ?
C25 C26 H26 120.1 . . ?
C27 C26 H26 120.1 . . ?
C26 C27 C28 122.2(3) . . ?
C26 C27 C22 119.3(3) . . ?
C28 C27 C22 118.5(3) . . ?
C29 C28 C27 121.1(3) . . ?
C29 C28 H28 119.4 . . ?
C27 C28 H28 119.4 . . ?
C28 C29 O30 120.7(3) . . ?
C28 C29 C20 119.9(3) . . ?
O30 C29 C20 118.8(3) . . ?
C31 O30 C29 120.1(3) . . ?
O30 C31 C36 124.9(3) . . ?
O30 C31 C32 116.5(3) . . ?
C36 C31 C32 118.5(3) . . ?
C33 C32 C31 120.5(3) . . ?
C33 C32 N47 117.0(3) . . ?
C31 C32 N47 122.4(3) . . ?
C34 C33 C32 119.8(3) . . ?
C34 C33 H33 120.1 . . ?
C32 C33 H33 120.1 . . ?
C33 C34 C35 120.6(3) . . ?
C33 C34 N41 116.8(3) . . ?
C35 C34 N41 122.6(3) . . ?
O1 C35 C36 123.0(3) . . ?
O1 C35 C34 117.2(3) . . ?
C36 C35 C34 119.7(3) . . ?
C31 C36 C35 120.5(3) . . ?
C31 C36 H36 119.7 . . ?
C35 C36 H36 119.7 . . ?
O37 N38 O39 125.1(3) . . ?
O37 N38 C14 118.3(3) . . ?
O39 N38 C14 116.5(3) . . ?
O42 N41 O40 124.5(3) . . ?
O42 N41 C34 118.0(3) . . ?
O40 N41 C34 117.5(3) . . ?
O43 N44 O45 125.0(3) . . ?
O43 N44 C16 117.4(3) . . ?
O45 N44 C16 117.6(3) . . ?
O48 N47 O46 123.9(4) . . ?
O48 N47 C32 117.4(3) . . ?
O46 N47 C32 118.5(4) . . ?
C4A N2A C1A 127.4(11) . . ?
C4A N2A C3A 120.5(7) . . ?
C1A N2A C3A 112.1(11) . . ?
O5A C4A N2A 123.4(8) . . ?
O5A C4A C6A 119.8(8) . . ?
N2A C4A C6A 116.8(8) . . ?
N2B C1B H1B1 109.5 . . ?
N2B C1B H1B2 109.5 . . ?
H1B1 C1B H1B2 109.5 . . ?
N2B C1B H1B3 109.5 . . ?
H1B1 C1B H1B3 109.5 . . ?
H1B2 C1B H1B3 109.5 . . ?
C4B N2B C1B 125.4(12) . . ?
C4B N2B C3B 120.9(10) . . ?
C1B N2B C3B 113.7(12) . . ?
N2B C3B H3B1 109.5 . . ?
N2B C3B H3B2 109.5 . . ?
H3B1 C3B H3B2 109.5 . . ?
N2B C3B H3B3 109.5 . . ?
H3B1 C3B H3B3 109.5 . . ?
H3B2 C3B H3B3 109.5 . . ?
O5B C4B N2B 120.6(11) . . ?
O5B C4B C6B 122.3(10) . . ?
N2B C4B C6B 117.0(10) . . ?
C4B C6B H6B1 109.5 . . ?
C4B C6B H6B2 109.5 . . ?
H6B1 C6B H6B2 109.5 . . ?
C4B C6B H6B3 109.5 . . ?
H6B1 C6B H6B3 109.5 . . ?
H6B2 C6B H6B3 109.5 . . ?

loop_
_geom_bond_atom_site_label_1
_geom_bond_atom_site_label_2
_geom_bond_distance
_geom_bond_site_symmetry_2
_geom_bond_publ_flag
O1 C35 1.365(4) . ?
O1 C2 1.382(4) . ?
C2 C3 1.359(5) . ?
C2 C11 1.436(5) . ?
C3 C4 1.424(5) . ?
C3 H3 0.9500 . ?
C4 C5 1.413(5) . ?
C4 C9 1.433(5) . ?
C5 C6 1.372(5) . ?
C5 H5 0.9500 . ?
C6 C7 1.425(5) . ?
C6 H6 0.9500 . ?
C7 C8 1.355(5) . ?
C7 H7 0.9500 . ?
C8 C9 1.427(5) . ?
C8 H8 0.9500 . ?
C9 C10 1.416(5) . ?
C10 C11 1.358(5) . ?
C10 H10 0.9500 . ?
C11 O12 1.405(4) . ?
O12 C13 1.356(4) . ?
C13 C14 1.395(5) . ?
C13 C18 1.401(5) . ?
C14 C15 1.381(5) . ?
C14 N38 1.471(5) . ?
C15 C16 1.383(5) . ?
C15 H15 0.9500 . ?
C16 C17 1.403(5) . ?
C16 N44 1.469(5) . ?
C17 O19 1.365(4) . ?
C17 C18 1.392(5) . ?
C18 H18 0.9500 . ?
O19 C20 1.401(4) . ?
C20 C21 1.353(5) . ?
C20 C29 1.441(5) . ?
C21 C22 1.421(5) . ?
C21 H21 0.9500 . ?
C22 C23 1.419(5) . ?
C22 C27 1.437(5) . ?
C23 C24 1.366(6) . ?
C23 H23 0.9500 . ?
C24 C25 1.411(6) . ?
C24 H24 0.9500 . ?
C25 C26 1.368(6) . ?
C25 H25 0.9500 . ?
C26 C27 1.422(5) . ?
C26 H26 0.9500 . ?
C27 C28 1.421(5) . ?
C28 C29 1.357(6) . ?
C28 H28 0.9500 . ?
C29 O30 1.395(5) . ?
O30 C31 1.350(4) . ?
C31 C36 1.389(5) . ?
C31 C32 1.419(5) . ?
C32 C33 1.381(5) . ?
C32 N47 1.459(5) . ?
C33 C34 1.381(5) . ?
C33 H33 0.9500 . ?
C34 C35 1.393(5) . ?
C34 N41 1.474(5) . ?
C35 C36 1.391(5) . ?
C36 H36 0.9500 . ?
O37 N38 1.212(5) . ?
N38 O39 1.231(5) . ?
O40 N41 1.236(4) . ?
N41 O42 1.228(4) . ?
O43 N44 1.217(5) . ?
N44 O45 1.224(4) . ?
O46 N47 1.238(5) . ?
N47 O48 1.219(5) . ?
C1A N2A 1.443(14) . ?
C1A H1A1 0.9800 . ?
C1A H1A2 0.9800 . ?
C1A H1A3 0.9800 . ?
N2A C4A 1.332(9) . ?
N2A C3A 1.463(9) . ?
C3A H3A1 0.9800 . ?
C3A H3A2 0.9800 . ?
C3A H3A3 0.9800 . ?
C4A O5A 1.258(9) . ?
C4A C6A 1.537(11) . ?
C6A H6A1 0.9800 . ?
C6A H6A2 0.9800 . ?
C6A H6A3 0.9800 . ?
C1B N2B 1.433(16) . ?
C1B H1B1 0.9800 . ?
C1B H1B2 0.9800 . ?
C1B H1B3 0.9800 . ?
N2B C4B 1.316(12) . ?
N2B C3B 1.483(13) . ?
C3B H3B1 0.9800 . ?
C3B H3B2 0.9800 . ?
C3B H3B3 0.9800 . ?
C4B O5B 1.244(12) . ?
C4B C6B 1.540(13) . ?
C6B H6B1 0.9800 . ?
C6B H6B2 0.9800 . ?
C6B H6B3 0.9800 . ?

loop_
_geom_torsion_atom_site_label_1
_geom_torsion_atom_site_label_2
_geom_torsion_atom_site_label_3
_geom_torsion_atom_site_label_4
_geom_torsion
_geom_torsion_site_symmetry_1
_geom_torsion_site_symmetry_2
_geom_torsion_site_symmetry_3
_geom_torsion_site_symmetry_4
_geom_torsion_publ_flag
C35 O1 C2 C3 121.6(3) . . . . ?
C35 O1 C2 C11 -65.5(4) . . . . ?
O1 C2 C3 C4 173.9(3) . . . . ?
C11 C2 C3 C4 0.9(5) . . . . ?
C2 C3 C4 C5 176.5(3) . . . . ?
C2 C3 C4 C9 -1.2(5) . . . . ?
C3 C4 C5 C6 -178.8(3) . . . . ?
C9 C4 C5 C6 -1.2(5) . . . . ?
C4 C5 C6 C7 -1.6(5) . . . . ?
C5 C6 C7 C8 1.6(5) . . . . ?
C6 C7 C8 C9 1.1(5) . . . . ?
C7 C8 C9 C10 176.6(3) . . . . ?
C7 C8 C9 C4 -3.8(5) . . . . ?
C5 C4 C9 C10 -176.6(3) . . . . ?
C3 C4 C9 C10 1.2(5) . . . . ?
C5 C4 C9 C8 3.8(5) . . . . ?
C3 C4 C9 C8 -178.5(3) . . . . ?
C8 C9 C10 C11 178.7(3) . . . . ?
C4 C9 C10 C11 -0.9(5) . . . . ?
C9 C10 C11 O12 -172.5(3) . . . . ?
C9 C10 C11 C2 0.6(5) . . . . ?
C3 C2 C11 C10 -0.6(5) . . . . ?
O1 C2 C11 C10 -173.5(3) . . . . ?
C3 C2 C11 O12 172.7(3) . . . . ?
O1 C2 C11 O12 -0.2(5) . . . . ?
C10 C11 O12 C13 -81.3(4) . . . . ?
C2 C11 O12 C13 105.4(4) . . . . ?
C11 O12 C13 C14 177.2(3) . . . . ?
C11 O12 C13 C18 -3.4(5) . . . . ?
O12 C13 C14 C15 177.3(3) . . . . ?
C18 C13 C14 C15 -2.2(5) . . . . ?
O12 C13 C14 N38 -1.6(5) . . . . ?
C18 C13 C14 N38 178.9(3) . . . . ?
C13 C14 C15 C16 -1.5(5) . . . . ?
N38 C14 C15 C16 177.4(3) . . . . ?
C14 C15 C16 C17 1.8(5) . . . . ?
C14 C15 C16 N44 -179.5(3) . . . . ?
C15 C16 C17 O19 -177.4(3) . . . . ?
N44 C16 C17 O19 4.0(5) . . . . ?
C15 C16 C17 C18 1.7(5) . . . . ?
N44 C16 C17 C18 -177.0(3) . . . . ?
O19 C17 C18 C13 173.5(3) . . . . ?
C16 C17 C18 C13 -5.5(5) . . . . ?
O12 C13 C18 C17 -173.7(3) . . . . ?
C14 C13 C18 C17 5.8(5) . . . . ?
C18 C17 O19 C20 -25.6(5) . . . . ?
C16 C17 O19 C20 153.4(3) . . . . ?
C17 O19 C20 C21 121.6(3) . . . . ?
C17 O19 C20 C29 -63.9(4) . . . . ?
O19 C20 C21 C22 172.9(3) . . . . ?
C29 C20 C21 C22 -1.5(5) . . . . ?
C20 C21 C22 C23 176.5(3) . . . . ?
C20 C21 C22 C27 -0.6(5) . . . . ?
C21 C22 C23 C24 -178.9(3) . . . . ?
C27 C22 C23 C24 -1.8(5) . . . . ?
C22 C23 C24 C25 -0.8(5) . . . . ?
C23 C24 C25 C26 1.4(6) . . . . ?
C24 C25 C26 C27 0.5(6) . . . . ?
C25 C26 C27 C28 177.0(3) . . . . ?
C25 C26 C27 C22 -3.0(5) . . . . ?
C21 C22 C27 C26 -179.2(3) . . . . ?
C23 C22 C27 C26 3.6(5) . . . . ?
C21 C22 C27 C28 0.8(5) . . . . ?
C23 C22 C27 C28 -176.4(3) . . . . ?
C26 C27 C28 C29 -178.9(3) . . . . ?
C22 C27 C28 C29 1.1(5) . . . . ?
C27 C28 C29 O30 -174.3(3) . . . . ?
C27 C28 C29 C20 -3.2(5) . . . . ?
C21 C20 C29 C28 3.4(5) . . . . ?
O19 C20 C29 C28 -171.0(3) . . . . ?
C21 C20 C29 O30 174.7(3) . . . . ?
O19 C20 C29 O30 0.3(5) . . . . ?
C28 C29 O30 C31 -81.9(4) . . . . ?
C20 C29 O30 C31 106.9(4) . . . . ?
C29 O30 C31 C36 -7.5(5) . . . . ?
C29 O30 C31 C32 173.3(3) . . . . ?
O30 C31 C32 C33 175.0(3) . . . . ?
C36 C31 C32 C33 -4.1(5) . . . . ?
O30 C31 C32 N47 -5.6(5) . . . . ?
C36 C31 C32 N47 175.2(3) . . . . ?
C31 C32 C33 C34 -0.1(5) . . . . ?
N47 C32 C33 C34 -179.6(3) . . . . ?
C32 C33 C34 C35 2.2(5) . . . . ?
C32 C33 C34 N41 -177.9(3) . . . . ?
C2 O1 C35 C36 -22.2(5) . . . . ?
C2 O1 C35 C34 155.7(3) . . . . ?
C33 C34 C35 O1 -177.9(3) . . . . ?
N41 C34 C35 O1 2.3(5) . . . . ?
C33 C34 C35 C36 0.1(5) . . . . ?
N41 C34 C35 C36 -179.8(3) . . . . ?
O30 C31 C36 C35 -172.7(3) . . . . ?
C32 C31 C36 C35 6.4(5) . . . . ?
O1 C35 C36 C31 173.4(3) . . . . ?
C34 C35 C36 C31 -4.5(5) . . . . ?
C15 C14 N38 O37 -149.0(4) . . . . ?
C13 C14 N38 O37 29.9(5) . . . . ?
C15 C14 N38 O39 27.4(5) . . . . ?
C13 C14 N38 O39 -153.6(4) . . . . ?
C33 C34 N41 O42 -144.6(3) . . . . ?
C35 C34 N41 O42 35.2(5) . . . . ?
C33 C34 N41 O40 34.1(5) . . . . ?
C35 C34 N41 O40 -146.1(4) . . . . ?
C15 C16 N44 O43 37.3(5) . . . . ?
C17 C16 N44 O43 -144.0(4) . . . . ?
C15 C16 N44 O45 -141.2(3) . . . . ?
C17 C16 N44 O45 37.5(5) . . . . ?
C33 C32 N47 O48 25.6(5) . . . . ?
C31 C32 N47 O48 -153.8(4) . . . . ?
C33 C32 N47 O46 -149.2(4) . . . . ?
C31 C32 N47 O46 31.4(5) . . . . ?
C1A N2A C4A O5A 175.1(16) . . . . ?
C3A N2A C4A O5A -3.4(15) . . . . ?
C1A N2A C4A C6A -2.4(19) . . . . ?
C3A N2A C4A C6A 179.1(8) . . . . ?
C1B N2B C4B O5B 177.9(19) . . . . ?
C3B N2B C4B O5B 0(2) . . . . ?
C1B N2B C4B C6B 1(2) . . . . ?
C3B N2B C4B C6B -176.5(11) . . . . ?
